data_8103326
loop_
_publ_author_name
'Viktors Kumpin\<s'
'Sergey Belyakov'
'Erika Bizdena'
'Maris Turks'

_publ_section_title
;
 Crystal structure of methanolsodium dianemycin --- methanol (1:2),
 Na(C47H77O14)(CH4O) &#x00B7; 2CH4O
;
_journal_issue 2
_journal_name_full 'Zeitschrift f\"ur Kristallographie - New Crystal Structures'
_journal_page_first 145
_journal_volume 227
_journal_year 2012
_chemical_absolute_configuration rm
_chemical_compound_source 'Local laboratory'
_chemical_formula_moiety 'C48 H81 O15, Na, 2(C H4 O)'
_chemical_formula_sum 'C50 H89 Na O17'
_chemical_formula_weight 985.203
_space_group_IT_number 4
_symmetry_cell_setting monoclinic
_symmetry_space_group_name_Hall 'P 2yb'
_symmetry_space_group_name_H-M 'P 1 21 1'
_atom_sites_solution_primary direct
_atom_sites_solution_secondary difmap
_audit_creation_method maXus
_cell_angle_alpha 90.00
_cell_angle_beta 106.5546(7)
_cell_angle_gamma 90.00
_cell_formula_units_Z 2
_cell_length_a 10.1377(2)
_cell_length_b 21.3450(3)
_cell_length_c 13.2198(3)
_cell_measurement_reflns_used 22763
_cell_measurement_temperature 193
_cell_measurement_theta_max 29.5
_cell_measurement_theta_min 0.9
_cell_volume 2742.05(9)
_computing_cell_refinement 'HKL Scalepack (Otwinowski & Minor, [5])'
_computing_data_collection KappaCCD
_computing_data_reduction 'Denzo and Scalepak (Otwinowski & Minor, [5])'
_computing_molecular_graphics 'Ortep (Farrugia, [7])'
_computing_structure_refinement 'SHELXL-97 (Sheldrick, [6])'
_computing_structure_solution 'SHELXS-97 (Sheldrick, [6])'
_diffrn_ambient_temperature 193(2)
_diffrn_measured_fraction_theta_full 0.97
_diffrn_measured_fraction_theta_max 0.97
_diffrn_measurement_device_type 'Bruker-Nonius KappaCCD'
_diffrn_measurement_method '\f and \w scan'
_diffrn_orient_matrix_type X=UH
_diffrn_orient_matrix_UB_11 -0.08549
_diffrn_orient_matrix_UB_12 -0.05724
_diffrn_orient_matrix_UB_13 -0.00208
_diffrn_orient_matrix_UB_21 -0.00150
_diffrn_orient_matrix_UB_22 0.00395
_diffrn_orient_matrix_UB_23 -0.04666
_diffrn_orient_matrix_UB_31 0.02336
_diffrn_orient_matrix_UB_32 -0.07504
_diffrn_orient_matrix_UB_33 -0.00710
_diffrn_radiation_source 'fine-focus sealed tube'
_diffrn_radiation_type ' MoK\a'
_diffrn_radiation_wavelength_id all
_diffrn_reflns_av_R_equivalents 0.030
_diffrn_reflns_limit_h_max 14
_diffrn_reflns_limit_h_min -14
_diffrn_reflns_limit_k_max 29
_diffrn_reflns_limit_k_min -25
_diffrn_reflns_limit_l_max 18
_diffrn_reflns_limit_l_min -18
_diffrn_reflns_number 14045
_diffrn_reflns_theta_full 30.0
_diffrn_reflns_theta_max 30.0
_diffrn_reflns_theta_min 1.8
_exptl_absorpt_coefficient_mu 0.095
_exptl_absorpt_correction_type none
_exptl_crystal_colour Colourless
_exptl_crystal_density_diffrn 1.193
_exptl_crystal_density_method 'not measured'
_exptl_crystal_description Prism
_exptl_crystal_F_000 1072
_exptl_crystal_size_max 0.31
_exptl_crystal_size_mid 0.24
_exptl_crystal_size_min 0.19
_refine_diff_density_max 0.785
_refine_diff_density_min -0.435
_refine_diff_density_rms 0.073
_refine_ls_abs_structure_details 'Flack H D (1983), Acta Cryst. A39, 876-881'
_refine_ls_abs_structure_Flack 0.1(5)
_refine_ls_extinction_method none
_refine_ls_goodness_of_fit_ref 1.053
_refine_ls_hydrogen_treatment constr
_refine_ls_matrix_type full
_refine_ls_number_parameters 613
_refine_ls_number_reflns 7809
_refine_ls_number_restraints 1
_refine_ls_restrained_S_all 1.053
_refine_ls_R_factor_all 0.0701
_refine_ls_R_factor_gt 0.0584
_refine_ls_shift/su_max 0.091
_refine_ls_shift/su_mean 0.028
_refine_ls_structure_factor_coef Fsqd
_refine_ls_weighting_details 'calc w=1/[\s^2^(Fo^2^)+(0.1132P)^2^+0.0000P] where P=(Fo^2^+2Fc^2^)/3'
_refine_ls_weighting_scheme calc
_refine_ls_wR_factor_gt 0.1549
_refine_ls_wR_factor_ref 0.1657
_reflns_number_gt 6575
_reflns_number_total 7809
_reflns_threshold_expression >2sigma(I)
_cod_data_source_file 1267-3666.cff
_cod_data_source_block dianemycin
_cod_depositor_comments
;
The following automatic conversions were performed:

'_symmetry_cell_setting' value 'Monoclinic' changed to 'monoclinic'
according to /home/saulius/struct/CIF-dictionaries/cif_core.dic
dictionary named 'cif_core.dic' version 2.4.1 from 2010-06-29.

Automatic conversion script
Id: cif_fix_values 1891 2012-01-12 08:04:46Z andrius 
;
_cod_original_sg_symbol_H-M 'P 21          '
_cod_original_formula_sum 'C50 H89 Na O17 '
_cod_database_code 8103326

loop_
_symmetry_equiv_pos_as_xyz
+X,+Y,+Z
'-X,+Y+ 1/2,-Z'

loop_
_atom_site_label
_atom_site_type_symbol
_atom_site_fract_x
_atom_site_fract_y
_atom_site_fract_z
_atom_site_U_iso_or_equiv
_atom_site_adp_type
_atom_site_occupancy
_atom_site_symmetry_multiplicity
_atom_site_calc_flag
_atom_site_refinement_flags
Na1 Na 0.19363(13) 0.03423(6) 0.72529(10) 0.0311(3) Uani 1 1 d .
O1 O 0.2205(2) 0.01272(10) 0.90260(16) 0.0271(4) Uani 1 1 d .
O7 O 0.4354(2) 0.02255(10) 0.89077(16) 0.0278(4) Uani 1 1 d .
O13 O 0.3300(2) 0.13898(10) 0.79746(16) 0.0265(4) Uani 1 1 d .
O19 O 0.0863(2) 0.12371(11) 0.63939(19) 0.0344(5) Uani 1 1 d .
H19 H 0.0734 0.1255 0.5738 0.041 Uiso 1 1 d R
O20 O 0.3562(2) 0.16243(11) 0.63476(17) 0.0306(5) Uani 1 1 d .
H20 H 0.3217 0.1733 0.5764 0.037 Uiso 1 1 d R
O24 O 0.2994(2) -0.08897(10) 1.10763(17) 0.0301(4) Uani 1 1 d .
O26 O 0.1048(2) -0.09460(11) 1.16371(18) 0.0338(5) Uani 1 1 d .
O32 O 0.0303(3) -0.17064(12) 1.38736(19) 0.0388(5) Uani 1 1 d .
O36 O -0.0196(2) -0.00092(11) 0.75776(16) 0.0286(4) Uani 1 1 d .
O40 O -0.2432(2) 0.01366(11) 0.64736(17) 0.0290(4) Uani 1 1 d .
O46 O 0.0538(2) -0.01761(11) 0.56063(18) 0.0307(4) Uani 1 1 d .
H46 H 0.0662 0.0119 0.5162 0.037 Uiso 1 1 d R
O53 O -0.3790(3) 0.21348(15) 0.1949(2) 0.0483(7) Uani 1 1 d .
O60 O 0.0899(3) 0.09510(13) 0.4447(2) 0.0433(6) Uani 1 1 d .
O61 O 0.2079(3) 0.18144(13) 0.43503(19) 0.0407(6) Uani 1 1 d .
C2 C 0.3608(3) -0.00439(13) 0.9557(2) 0.0250(5) Uani 1 1 d .
C3 C 0.3759(4) -0.07596(14) 0.9551(2) 0.0299(6) Uani 1 1 d .
H3 H 0.4639 -0.0878 1.0011 0.036 Uiso 1 1 d R
C4 C 0.2655(3) -0.10680(14) 0.9978(2) 0.0289(6) Uani 1 1 d .
H4 H 0.2758 -0.1553 0.9975 0.035 Uiso 1 1 d R
C5 C 0.1207(3) -0.08546(15) 0.9363(2) 0.0308(6) Uani 1 1 d .
H5A H 0.1004 -0.0994 0.8645 0.037 Uiso 1 1 d R
H5B H 0.0552 -0.1031 0.9683 0.037 Uiso 1 1 d R
C6 C 0.1121(3) -0.01441(14) 0.9385(2) 0.0275(6) Uani 1 1 d .
H6 H 0.1075 -0.0011 1.0085 0.033 Uiso 1 1 d R
C8 C 0.4932(3) 0.08220(13) 0.9335(2) 0.0265(6) Uani 1 1 d .
H8 H 0.5943 0.0773 0.9637 0.032 Uiso 1 1 d R
C9 C 0.4282(4) 0.09698(15) 1.0212(2) 0.0299(6) Uani 1 1 d .
H9A H 0.4893 0.1230 1.0732 0.036 Uiso 1 1 d R
H9B H 0.3425 0.1185 0.9925 0.036 Uiso 1 1 d R
C10 C 0.4114(3) 0.03081(15) 1.0615(2) 0.0285(6) Uani 1 1 d .
H10 H 0.3419 0.0294 1.0956 0.034 Uiso 1 1 d R
C11 C 0.5475(4) 0.00565(18) 1.1322(3) 0.0376(7) Uani 1 1 d .
H11A H 0.5740 0.0293 1.1966 0.045 Uiso 1 1 d R
H11B H 0.6172 0.0094 1.0963 0.045 Uiso 1 1 d R
H11C H 0.5368 -0.0376 1.1480 0.045 Uiso 1 1 d R
C12 C 0.4746(3) 0.13161(14) 0.8472(2) 0.0251(5) Uani 1 1 d .
H12 H 0.5249 0.1141 0.7968 0.030 Uiso 1 1 d R
C14 C 0.2965(3) 0.18357(14) 0.7135(2) 0.0275(6) Uani 1 1 d .
C15 C 0.3517(3) 0.24877(14) 0.7540(3) 0.0313(6) Uani 1 1 d .
H15 H 0.3040 0.2630 0.7991 0.038 Uiso 1 1 d R
C16 C 0.5058(3) 0.24448(14) 0.8088(3) 0.0303(6) Uani 1 1 d .
H16A H 0.5365 0.2845 0.8400 0.036 Uiso 1 1 d R
H16B H 0.5511 0.2351 0.7560 0.036 Uiso 1 1 d R
C17 C 0.5410(3) 0.19380(15) 0.8942(3) 0.0307(6) Uani 1 1 d .
H17 H 0.4941 0.2039 0.9486 0.037 Uiso 1 1 d R
C18 C 0.1394(3) 0.18339(16) 0.6737(3) 0.0333(6) Uani 1 1 d .
H18A H 0.1118 0.2124 0.6161 0.040 Uiso 1 1 d R
H18B H 0.1041 0.1970 0.7302 0.040 Uiso 1 1 d R
C21 C 0.3227(4) 0.29750(17) 0.6661(4) 0.0457(9) Uani 1 1 d .
H21A H 0.2253 0.2996 0.6330 0.055 Uiso 1 1 d R
H21B H 0.3686 0.2856 0.6148 0.055 Uiso 1 1 d R
H21C H 0.3554 0.3378 0.6949 0.055 Uiso 1 1 d R
C22 C 0.6968(4) 0.18898(18) 0.9395(3) 0.0409(8) Uani 1 1 d .
H22A H 0.7178 0.1571 0.9929 0.049 Uiso 1 1 d R
H22B H 0.7340 0.2283 0.9699 0.049 Uiso 1 1 d R
H22C H 0.7365 0.1779 0.8841 0.049 Uiso 1 1 d R
C23 C 0.3705(4) -0.10134(16) 0.8458(3) 0.0384(8) Uani 1 1 d .
H23A H 0.4407 -0.0815 0.8213 0.046 Uiso 1 1 d R
H23B H 0.2819 -0.0926 0.7976 0.046 Uiso 1 1 d R
H23C H 0.3856 -0.1458 0.8499 0.046 Uiso 1 1 d R
C25 C 0.2352(3) -0.12236(14) 1.1710(2) 0.0281(6) Uani 1 1 d .
H25 H 0.2222 -0.1651 1.1478 0.034 Uiso 1 1 d R
C27 C 0.0285(3) -0.12903(17) 1.2212(3) 0.0350(7) Uani 1 1 d .
H27 H 0.0139 -0.1709 1.1938 0.042 Uiso 1 1 d R
C28 C 0.1089(4) -0.13127(15) 1.3388(3) 0.0304(6) Uani 1 1 d .
H28 H 0.1046 -0.0913 1.3641 0.037 Uiso 1 1 d R
C29 C 0.2556(4) -0.15493(17) 1.3550(3) 0.0333(7) Uani 1 1 d .
H29A H 0.2539 -0.1989 1.3393 0.040 Uiso 1 1 d R
H29B H 0.3068 -0.1482 1.4274 0.040 Uiso 1 1 d R
C30 C 0.3246(3) -0.11907(17) 1.2832(2) 0.0322(6) Uani 1 1 d .
H30A H 0.4123 -0.1377 1.2878 0.039 Uiso 1 1 d R
H30B H 0.3375 -0.0761 1.3053 0.039 Uiso 1 1 d R
C31 C -0.1091(4) -0.0973(3) 1.2017(4) 0.0616(14) Uani 1 1 d .
H31A H -0.1635 -0.1193 1.2388 0.074 Uiso 1 1 d R
H31B H -0.1552 -0.0979 1.1274 0.074 Uiso 1 1 d R
H31C H -0.0966 -0.0547 1.2259 0.074 Uiso 1 1 d R
C33 C 0.0899(4) -0.18109(19) 1.4962(3) 0.0419(8) Uani 1 1 d .
H33A H 0.0316 -0.2078 1.5231 0.050 Uiso 1 1 d R
H33B H 0.1007 -0.1416 1.5322 0.050 Uiso 1 1 d R
H33C H 0.1784 -0.2005 1.5074 0.050 Uiso 1 1 d R
C34 C -0.0204(3) 0.01415(16) 0.8649(2) 0.0308(6) Uani 1 1 d .
C35 C -0.0191(4) 0.08533(18) 0.8774(3) 0.0407(8) Uani 1 1 d .
H35A H -0.0198 0.0954 0.9481 0.049 Uiso 1 1 d R
H35B H -0.0992 0.1029 0.8282 0.049 Uiso 1 1 d R
H35C H 0.0621 0.1024 0.8644 0.049 Uiso 1 1 d R
C37 C -0.1439(3) -0.03127(15) 0.7002(2) 0.0289(6) Uani 1 1 d .
C38 C -0.1988(4) -0.06181(19) 0.7840(3) 0.0395(8) Uani 1 1 d .
H38A H -0.2970 -0.0655 0.7579 0.047 Uiso 1 1 d R
H38B H -0.1589 -0.1027 0.8004 0.047 Uiso 1 1 d R
C39 C -0.1532(4) -0.0164(2) 0.8773(3) 0.0412(8) Uani 1 1 d .
H39A H -0.2243 0.0141 0.8726 0.049 Uiso 1 1 d R
H39B H -0.1372 -0.0392 0.9423 0.049 Uiso 1 1 d R
C41 C -0.2029(3) 0.04822(14) 0.5674(2) 0.0254(5) Uani 1 1 d .
H41 H -0.1140 0.0632 0.5986 0.030 Uiso 1 1 d R
C42 C -0.1912(3) 0.00404(14) 0.4793(2) 0.0274(6) Uani 1 1 d .
H42 H -0.1628 0.0275 0.4230 0.033 Uiso 1 1 d R
C43 C -0.0812(3) -0.04483(15) 0.5267(2) 0.0286(6) Uani 1 1 d .
H43 H -0.0770 -0.0755 0.4759 0.034 Uiso 1 1 d R
C44 C -0.1096(3) -0.07663(15) 0.6221(3) 0.0309(6) Uani 1 1 d .
H44A H -0.0292 -0.1005 0.6567 0.037 Uiso 1 1 d R
H44B H -0.1859 -0.1045 0.5950 0.037 Uiso 1 1 d R
C45 C -0.3270(4) -0.02699(17) 0.4200(3) 0.0346(7) Uani 1 1 d .
H45A H -0.3130 -0.0540 0.3659 0.042 Uiso 1 1 d R
H45B H -0.3932 0.0047 0.3885 0.042 Uiso 1 1 d R
H45C H -0.3604 -0.0512 0.4688 0.042 Uiso 1 1 d R
C47 C -0.3072(3) 0.10160(15) 0.5298(2) 0.0295(6) Uani 1 1 d .
H47 H -0.4038 0.0828 0.4995 0.035 Uiso 1 1 d R
C48 C -0.3045(4) 0.14699(18) 0.6204(3) 0.0393(7) Uani 1 1 d .
H48A H -0.3701 0.1800 0.5953 0.047 Uiso 1 1 d R
H48B H -0.2142 0.1647 0.6473 0.047 Uiso 1 1 d R
H48C H -0.3281 0.1244 0.6756 0.047 Uiso 1 1 d R
C49 C -0.2683(3) 0.13703(15) 0.4437(2) 0.0287(6) Uani 1 1 d .
H49 H -0.1735 0.1432 0.4649 0.034 Uiso 1 1 d R
C50 C -0.3518(3) 0.15633(15) 0.3513(3) 0.0307(6) Uani 1 1 d .
C51 C -0.5049(3) 0.14459(18) 0.3180(3) 0.0380(7) Uani 1 1 d .
H51A H -0.5456 0.1624 0.2495 0.046 Uiso 1 1 d R
H51B H -0.5452 0.1634 0.3681 0.046 Uiso 1 1 d R
H51C H -0.5212 0.1002 0.3154 0.046 Uiso 1 1 d R
C52 C -0.2982(3) 0.19196(15) 0.2738(2) 0.0319(6) Uani 1 1 d .
C54 C -0.1438(3) 0.19924(15) 0.2907(3) 0.0310(6) Uani 1 1 d .
H54 H -0.0979 0.2021 0.3661 0.037 Uiso 1 1 d R
C55 C -0.1127(4) 0.25945(17) 0.2391(3) 0.0402(8) Uani 1 1 d .
H55A H -0.0152 0.2631 0.2506 0.048 Uiso 1 1 d R
H55B H -0.1453 0.2946 0.2704 0.048 Uiso 1 1 d R
H55C H -0.1580 0.2586 0.1647 0.048 Uiso 1 1 d R
C56 C -0.0904(3) 0.14045(16) 0.2469(2) 0.0323(6) Uani 1 1 d .
H56A H -0.1299 0.1409 0.1717 0.039 Uiso 1 1 d R
H56B H -0.1241 0.1048 0.2762 0.039 Uiso 1 1 d R
C57 C 0.0671(4) 0.13661(18) 0.2734(3) 0.0349(7) Uani 1 1 d .
H57 H 0.1003 0.1720 0.2429 0.042 Uiso 1 1 d R
C58 C 0.1114(5) 0.0765(2) 0.2282(4) 0.0525(10) Uani 1 1 d .
H58A H 0.0736 0.0763 0.1529 0.063 Uiso 1 1 d R
H58B H 0.0780 0.0408 0.2576 0.063 Uiso 1 1 d R
H58C H 0.2099 0.0748 0.2460 0.063 Uiso 1 1 d R
C59 C 0.1264(3) 0.13738(16) 0.3932(2) 0.0318(6) Uani 1 1 d .
O1M O 0.3555(3) 0.03041(13) 0.6340(2) 0.0431(6) Uani 1 1 d .
H1M H 0.3693 0.0719 0.6277 0.052 Uiso 1 1 d R
O2M O 0.2858(4) 0.27953(16) 0.3323(3) 0.0662(9) Uani 1 1 d .
H2M H 0.2389 0.2565 0.3567 0.079 Uiso 1 1 d R
C1M C 0.3845(5) -0.0065(2) 0.5563(4) 0.0572(12) Uani 1 1 d .
H1MA H 0.4655 0.0090 0.5408 0.069 Uiso 1 1 d R
H1MB H 0.3080 -0.0049 0.4937 0.069 Uiso 1 1 d R
H1MC H 0.3994 -0.0489 0.5807 0.069 Uiso 1 1 d R
C2M C 0.4184(6) 0.3008(3) 0.3884(6) 0.0802(18) Uani 1 1 d .
H2MA H 0.4280 0.3004 0.4628 0.096 Uiso 1 1 d R
H2MB H 0.4305 0.3427 0.3664 0.096 Uiso 1 1 d R
H2MC H 0.4866 0.2740 0.3737 0.096 Uiso 1 1 d R
O3M O 0.1685(10) 0.2870(4) 0.1098(7) 0.142(3) Uani 1 1 d .
C3M C 0.241(2) 0.2511(11) 0.0594(14) 0.249(11) Uani 1 1 d .
H3M H 0.2215 0.3015 0.1799 0.170 Uiso 1 1 d R
H3MA H 0.3355 0.2449 0.0979 0.298 Uiso 1 1 d R
H3MB H 0.2352 0.2715 -0.0063 0.298 Uiso 1 1 d R
H3MC H 0.1951 0.2112 0.0459 0.298 Uiso 1 1 d R

loop_
_atom_site_aniso_label
_atom_site_aniso_U_11
_atom_site_aniso_U_22
_atom_site_aniso_U_33
_atom_site_aniso_U_23
_atom_site_aniso_U_13
_atom_site_aniso_U_12
Na1 0.0337(6) 0.0345(6) 0.0255(6) 0.0031(5) 0.0089(5) -0.0010(5)
O1 0.0299(10) 0.0268(10) 0.0230(10) 0.0017(8) 0.0049(8) 0.0015(8)
O7 0.0372(11) 0.0238(10) 0.0242(10) -0.0016(8) 0.0116(8) -0.0022(8)
O13 0.0277(10) 0.0261(10) 0.0242(10) 0.0025(8) 0.0051(8) -0.0009(8)
O19 0.0328(11) 0.0349(12) 0.0331(12) 0.0051(9) 0.0055(9) -0.0066(9)
O20 0.0296(11) 0.0369(11) 0.0251(10) 0.0057(8) 0.0076(8) 0.0033(9)
O24 0.0361(11) 0.0299(11) 0.0261(10) 0.0029(8) 0.0118(9) -0.0008(9)
O26 0.0304(11) 0.0394(12) 0.0326(11) 0.0147(9) 0.0106(9) 0.0085(9)
O32 0.0438(14) 0.0429(13) 0.0312(12) 0.0069(10) 0.0132(10) -0.0069(11)
O36 0.0266(10) 0.0397(12) 0.0200(9) 0.0010(8) 0.0074(8) -0.0017(9)
O40 0.0264(10) 0.0373(11) 0.0241(10) 0.0034(8) 0.0086(8) 0.0003(8)
O46 0.0282(10) 0.0328(11) 0.0325(11) 0.0005(9) 0.0107(9) -0.0001(9)
O53 0.0425(15) 0.0569(17) 0.0383(14) 0.0133(12) -0.0002(11) 0.0043(12)
O60 0.0497(15) 0.0424(14) 0.0338(13) 0.0070(11) 0.0053(11) -0.0106(12)
O61 0.0433(14) 0.0462(14) 0.0285(12) 0.0054(10) 0.0034(10) -0.0094(11)
C2 0.0296(14) 0.0261(13) 0.0194(12) 0.0016(10) 0.0071(10) 0.0036(11)
C3 0.0378(16) 0.0254(13) 0.0292(14) 0.0027(11) 0.0140(12) 0.0033(12)
C4 0.0343(15) 0.0252(13) 0.0274(14) 0.0030(11) 0.0091(12) 0.0022(11)
C5 0.0366(16) 0.0291(14) 0.0269(14) 0.0020(11) 0.0094(12) -0.0032(12)
C6 0.0290(14) 0.0292(14) 0.0242(13) 0.0029(10) 0.0074(11) 0.0032(11)
C8 0.0288(14) 0.0258(13) 0.0224(13) 0.0004(10) 0.0035(11) -0.0004(11)
C9 0.0414(17) 0.0271(13) 0.0198(12) -0.0013(10) 0.0064(11) -0.0008(12)
C10 0.0354(15) 0.0288(14) 0.0203(12) 0.0010(10) 0.0066(11) 0.0009(12)
C11 0.0361(17) 0.0399(18) 0.0302(16) 0.0051(13) -0.0011(13) 0.0008(14)
C12 0.0253(13) 0.0253(13) 0.0241(12) -0.0015(10) 0.0062(10) -0.0019(10)
C14 0.0282(14) 0.0245(13) 0.0303(14) 0.0039(11) 0.0095(11) 0.0009(11)
C15 0.0281(15) 0.0249(14) 0.0412(17) 0.0020(12) 0.0101(13) -0.0007(11)
C16 0.0305(15) 0.0255(13) 0.0336(16) 0.0000(11) 0.0070(12) -0.0045(11)
C17 0.0349(16) 0.0283(14) 0.0277(14) -0.0017(11) 0.0068(12) -0.0044(12)
C18 0.0268(14) 0.0325(15) 0.0395(17) 0.0048(13) 0.0078(12) -0.0022(12)
C21 0.0330(17) 0.0315(17) 0.069(3) 0.0158(17) 0.0095(17) -0.0005(14)
C22 0.0407(18) 0.0362(17) 0.0362(17) 0.0034(14) -0.0045(14) -0.0084(15)
C23 0.055(2) 0.0301(15) 0.0380(17) -0.0061(13) 0.0253(16) -0.0036(14)
C25 0.0306(15) 0.0266(14) 0.0273(14) 0.0066(11) 0.0087(12) 0.0051(11)
C27 0.0295(15) 0.0444(18) 0.0307(16) 0.0115(13) 0.0080(12) 0.0000(13)
C28 0.0367(16) 0.0282(14) 0.0297(15) 0.0052(11) 0.0149(13) 0.0022(12)
C29 0.0369(16) 0.0369(16) 0.0254(14) 0.0081(12) 0.0077(12) 0.0098(13)
C30 0.0286(14) 0.0436(18) 0.0249(14) 0.0064(12) 0.0082(11) 0.0055(13)
C31 0.0317(19) 0.100(4) 0.055(3) 0.035(3) 0.0162(18) 0.015(2)
C33 0.053(2) 0.0433(19) 0.0339(17) 0.0094(14) 0.0194(16) 0.0036(16)
C34 0.0326(15) 0.0407(16) 0.0205(13) 0.0029(11) 0.0100(11) 0.0060(13)
C35 0.048(2) 0.0456(19) 0.0278(16) 0.0013(13) 0.0087(14) 0.0161(16)
C37 0.0253(14) 0.0325(14) 0.0285(14) 0.0046(11) 0.0068(11) -0.0021(11)
C38 0.0299(16) 0.054(2) 0.0361(17) 0.0108(15) 0.0113(14) -0.0043(15)
C39 0.0305(16) 0.064(2) 0.0311(16) 0.0064(16) 0.0122(13) 0.0062(16)
C41 0.0228(13) 0.0291(13) 0.0250(13) 0.0000(10) 0.0081(10) -0.0012(10)
C42 0.0309(14) 0.0296(14) 0.0227(13) -0.0015(11) 0.0093(11) -0.0020(11)
C43 0.0310(15) 0.0279(14) 0.0286(14) -0.0011(11) 0.0113(12) 0.0009(11)
C44 0.0307(15) 0.0293(14) 0.0315(15) 0.0028(12) 0.0070(12) -0.0015(11)
C45 0.0345(16) 0.0370(16) 0.0289(15) -0.0057(13) 0.0036(12) -0.0022(13)
C47 0.0275(14) 0.0320(15) 0.0286(14) -0.0007(11) 0.0073(11) 0.0021(12)
C48 0.0402(18) 0.0418(18) 0.0366(17) -0.0047(14) 0.0123(14) 0.0113(15)
C49 0.0287(14) 0.0282(14) 0.0282(14) 0.0004(11) 0.0067(11) 0.0024(11)
C50 0.0332(15) 0.0275(14) 0.0301(15) -0.0028(11) 0.0070(12) 0.0064(11)
C51 0.0307(16) 0.0426(18) 0.0381(17) -0.0003(14) 0.0054(13) 0.0069(14)
C52 0.0373(16) 0.0279(14) 0.0268(15) -0.0008(11) 0.0034(12) 0.0039(12)
C54 0.0347(16) 0.0306(15) 0.0253(14) 0.0000(11) 0.0046(12) 0.0014(12)
C55 0.0440(19) 0.0367(17) 0.0376(18) 0.0047(14) 0.0079(15) -0.0018(15)
C56 0.0358(16) 0.0333(15) 0.0242(14) -0.0028(12) 0.0027(12) 0.0024(13)
C57 0.0363(16) 0.0417(17) 0.0256(14) 0.0006(13) 0.0072(12) 0.0020(14)
C58 0.053(2) 0.060(3) 0.045(2) -0.0118(19) 0.0140(19) 0.0111(19)
C59 0.0295(14) 0.0380(16) 0.0273(14) 0.0026(12) 0.0073(12) 0.0013(13)
O1M 0.0527(15) 0.0379(13) 0.0468(15) -0.0074(11) 0.0273(12) -0.0067(12)
O2M 0.068(2) 0.0499(17) 0.090(3) 0.0228(17) 0.0360(19) 0.0038(16)
C1M 0.048(2) 0.061(3) 0.072(3) -0.023(2) 0.032(2) -0.009(2)
C2M 0.070(4) 0.051(3) 0.136(6) 0.004(3) 0.055(4) -0.003(2)
O3M 0.207(9) 0.116(5) 0.123(5) -0.010(4) 0.082(6) 0.036(5)
C3M 0.38(3) 0.26(2) 0.139(12) 0.016(13) 0.138(15) 0.16(2)

loop_
_atom_type_symbol
_atom_type_description
_atom_type_scat_dispersion_real
_atom_type_scat_dispersion_imag
_atom_type_scat_source
C C 0.0033 0.0016 'International Tables Vol C Tables 4.2.6.8 and 6.1.1.4'
H H 0.0000 0.0000 'International Tables Vol C Tables 4.2.6.8 and 6.1.1.4'
Na Na 0.0362 0.0249 'International Tables Vol C Tables 4.2.6.8 and 6.1.1.4'
O O 0.0106 0.0060 'International Tables Vol C Tables 4.2.6.8 and 6.1.1.4'

loop_
_diffrn_radiation_wavelength
0.71073

loop_
_geom_angle_atom_site_label_1
_geom_angle_atom_site_label_2
_geom_angle_atom_site_label_3
_geom_angle
O1M Na1 O1 128.73(11)
O1M Na1 O19 94.44(11)
O1 Na1 O19 123.89(10)
O1M Na1 O36 151.94(10)
O1 Na1 O36 67.49(8)
O19 Na1 O36 91.37(9)
O1M Na1 O46 80.76(10)
O1 Na1 O46 131.77(9)
O19 Na1 O46 82.40(9)
O36 Na1 O46 72.84(8)
O1M Na1 O13 80.93(9)
O1 Na1 O13 84.54(8)
O19 Na1 O13 66.91(8)
O36 Na1 O13 126.28(9)
O46 Na1 O13 142.64(8)
O1M Na1 O7 79.02(9)
O1 Na1 O7 50.86(7)
O19 Na1 O7 129.74(9)
O36 Na1 O7 117.30(8)
O46 Na1 O7 142.96(9)
O13 Na1 O7 62.84(7)
O1M Na1 H1M 20.0
O1 Na1 H1M 131.2
O19 Na1 H1M 78.2
O36 Na1 H1M 161.3
O46 Na1 H1M 90.2
O13 Na1 H1M 63.9
O7 Na1 H1M 81.0
C6 O1 C2 118.5(2)
C6 O1 Na1 122.11(17)
C2 O1 Na1 110.89(16)
C2 O7 C8 110.3(2)
C2 O7 Na1 90.58(16)
C8 O7 Na1 113.22(16)
C14 O13 C12 114.5(2)
C14 O13 Na1 107.30(17)
C12 O13 Na1 115.54(16)
C18 O19 Na1 120.20(19)
C18 O19 H19 103.1
Na1 O19 H19 117.0
C14 O20 H20 117.6
C25 O24 C4 116.8(2)
C25 O26 C27 112.4(2)
C33 O32 C28 114.8(3)
C37 O36 C34 111.7(2)
C37 O36 Na1 137.53(18)
C34 O36 Na1 110.76(17)
C37 O40 C41 113.4(2)
C43 O46 Na1 135.00(18)
C43 O46 H46 112.3
Na1 O46 H46 96.3
O7 C2 O1 103.0(2)
O7 C2 C3 109.2(2)
O1 C2 C3 109.6(3)
O7 C2 C10 104.8(2)
O1 C2 C10 110.2(2)
C3 C2 C10 118.8(2)
C23 C3 C2 112.4(3)
C23 C3 C4 111.2(3)
C2 C3 C4 109.9(3)
C23 C3 H3 106.4
C2 C3 H3 109.6
C4 C3 H3 107.3
O24 C4 C5 111.9(3)
O24 C4 C3 105.5(2)
C5 C4 C3 111.5(2)
O24 C4 H4 105.7
C5 C4 H4 112.1
C3 C4 H4 109.9
C6 C5 C4 109.8(3)
C6 C5 H5A 109.3
C4 C5 H5A 109.6
C6 C5 H5B 109.4
C4 C5 H5B 109.2
H5A C5 H5B 109.5
O1 C6 C5 110.0(2)
O1 C6 C34 104.0(2)
C5 C6 C34 115.2(3)
O1 C6 H6 116.2
C5 C6 H6 109.0
C34 C6 H6 102.3
O7 C8 C9 105.4(2)
O7 C8 C12 111.5(2)
C9 C8 C12 116.0(2)
O7 C8 H8 108.7
C9 C8 H8 109.7
C12 C8 H8 105.5
C8 C9 C10 100.9(2)
C8 C9 H9A 109.6
C10 C9 H9A 113.3
C8 C9 H9B 109.7
C10 C9 H9B 113.6
H9A C9 H9B 109.5
C11 C10 C9 111.4(3)
C11 C10 C2 113.1(3)
C9 C10 C2 100.1(2)
C11 C10 H10 111.5
C9 C10 H10 111.6
C2 C10 H10 108.6
C10 C11 H11A 109.5
C10 C11 H11B 109.4
H11A C11 H11B 109.5
C10 C11 H11C 109.5
H11A C11 H11C 109.5
H11B C11 H11C 109.5
O13 C12 C8 108.1(2)
O13 C12 C17 111.3(2)
C8 C12 C17 110.4(2)
O13 C12 H12 112.2
C8 C12 H12 104.9
C17 C12 H12 109.7
O20 C14 O13 107.6(2)
O20 C14 C18 111.6(3)
O13 C14 C18 105.0(2)
O20 C14 C15 110.7(2)
O13 C14 C15 110.5(2)
C18 C14 C15 111.3(3)
C21 C15 C16 110.7(3)
C21 C15 C14 112.3(3)
C16 C15 C14 109.5(3)
C21 C15 H15 104.2
C16 C15 H15 111.6
C14 C15 H15 108.5
C15 C16 C17 112.6(3)
C15 C16 H16A 108.2
C17 C16 H16A 109.5
C15 C16 H16B 107.7
C17 C16 H16B 109.3
H16A C16 H16B 109.5
C22 C17 C16 109.6(3)
C22 C17 C12 112.7(3)
C16 C17 C12 109.2(2)
C22 C17 H17 112.7
C16 C17 H17 108.8
C12 C17 H17 103.5
O19 C18 C14 112.2(3)
O19 C18 H18A 109.3
C14 C18 H18A 108.1
O19 C18 H18B 109.4
C14 C18 H18B 108.3
H18A C18 H18B 109.5
C15 C21 H21A 109.3
C15 C21 H21B 109.3
H21A C21 H21B 109.5
C15 C21 H21C 109.8
H21A C21 H21C 109.4
H21B C21 H21C 109.5
C17 C22 H22A 108.9
C17 C22 H22B 110.2
H22A C22 H22B 109.5
C17 C22 H22C 109.2
H22A C22 H22C 109.5
H22B C22 H22C 109.5
C3 C23 H23A 109.4
C3 C23 H23B 109.4
H23A C23 H23B 109.5
C3 C23 H23C 109.6
H23A C23 H23C 109.5
H23B C23 H23C 109.5
O24 C25 O26 109.2(2)
O24 C25 C30 108.4(3)
O26 C25 C30 109.5(3)
O24 C25 H25 109.8
O26 C25 H25 109.5
C30 C25 H25 110.5
O26 C27 C31 107.0(3)
O26 C27 C28 110.0(3)
C31 C27 C28 112.7(3)
O26 C27 H27 109.0
C31 C27 H27 108.6
C28 C27 H27 109.5
O32 C28 C29 112.8(3)
O32 C28 C27 105.7(3)
C29 C28 C27 111.6(3)
O32 C28 H28 106.9
C29 C28 H28 113.5
C27 C28 H28 105.8
C28 C29 C30 110.2(3)
C28 C29 H29A 109.6
C30 C29 H29A 109.7
C28 C29 H29B 108.6
C30 C29 H29B 109.3
H29A C29 H29B 109.5
C25 C30 C29 109.5(3)
C25 C30 H30A 109.3
C29 C30 H30A 109.3
C25 C30 H30B 109.6
C29 C30 H30B 109.6
H30A C30 H30B 109.5
C27 C31 H31A 109.3
C27 C31 H31B 109.1
H31A C31 H31B 109.5
C27 C31 H31C 110.0
H31A C31 H31C 109.5
H31B C31 H31C 109.5
O32 C33 H33A 110.0
O32 C33 H33B 108.8
H33A C33 H33B 109.5
O32 C33 H33C 109.6
H33A C33 H33C 109.5
H33B C33 H33C 109.5
O36 C34 C35 108.8(3)
O36 C34 C6 106.3(2)
C35 C34 C6 110.2(3)
O36 C34 C39 104.8(3)
C35 C34 C39 112.9(3)
C6 C34 C39 113.3(3)
C34 C35 H35A 109.0
C34 C35 H35B 109.6
H35A C35 H35B 109.5
C34 C35 H35C 109.8
H35A C35 H35C 109.5
H35B C35 H35C 109.5
O40 C37 O36 110.5(2)
O40 C37 C38 107.0(3)
O36 C37 C38 104.9(3)
O40 C37 C44 111.2(2)
O36 C37 C44 108.1(2)
C38 C37 C44 115.0(3)
C37 C38 C39 103.0(3)
C37 C38 H38A 109.3
C39 C38 H38A 112.7
C37 C38 H38B 109.6
C39 C38 H38B 112.4
H38A C38 H38B 109.5
C38 C39 C34 104.7(3)
C38 C39 H39A 109.2
C34 C39 H39A 111.6
C38 C39 H39B 109.6
C34 C39 H39B 112.2
H39A C39 H39B 109.5
O40 C41 C42 110.1(2)
O40 C41 C47 107.7(2)
C42 C41 C47 113.9(2)
O40 C41 H41 106.9
C42 C41 H41 105.8
C47 C41 H41 112.2
C43 C42 C41 108.4(2)
C43 C42 C45 111.1(3)
C41 C42 C45 113.8(3)
C43 C42 H42 108.4
C41 C42 H42 110.9
C45 C42 H42 104.1
O46 C43 C42 111.8(2)
O46 C43 C44 107.9(3)
C42 C43 C44 110.8(2)
O46 C43 H43 105.7
C42 C43 H43 110.9
C44 C43 H43 109.5
C37 C44 C43 114.2(3)
C37 C44 H44A 109.9
C43 C44 H44A 107.1
C37 C44 H44B 109.3
C43 C44 H44B 106.8
H44A C44 H44B 109.5
C42 C45 H45A 109.8
C42 C45 H45B 109.5
H45A C45 H45B 109.5
C42 C45 H45C 109.1
H45A C45 H45C 109.5
H45B C45 H45C 109.5
C49 C47 C48 108.8(3)
C49 C47 C41 108.2(2)
C48 C47 C41 111.0(3)
C49 C47 H47 109.1
C48 C47 H47 110.6
C41 C47 H47 109.2
C47 C48 H48A 109.7
C47 C48 H48B 109.9
H48A C48 H48B 109.5
C47 C48 H48C 108.9
H48A C48 H48C 109.5
H48B C48 H48C 109.5
C50 C49 C47 127.5(3)
C50 C49 H49 124.2
C47 C49 H49 108.3
C49 C50 C52 121.5(3)
C49 C50 C51 123.1(3)
C52 C50 C51 115.4(3)
C50 C51 H51A 109.8
C50 C51 H51B 109.5
H51A C51 H51B 109.5
C50 C51 H51C 109.1
H51A C51 H51C 109.5
H51B C51 H51C 109.4
O53 C52 C50 119.4(3)
O53 C52 C54 119.9(3)
C50 C52 C54 120.6(3)
C52 C54 C55 110.7(3)
C52 C54 C56 108.5(3)
C55 C54 C56 112.1(3)
C52 C54 H54 109.1
C55 C54 H54 107.8
C56 C54 H54 108.5
C54 C55 H55A 109.4
C54 C55 H55B 108.9
H55A C55 H55B 109.5
C54 C55 H55C 110.0
H55A C55 H55C 109.5
H55B C55 H55C 109.5
C57 C56 C54 114.3(3)
C57 C56 H56A 109.7
C54 C56 H56A 107.1
C57 C56 H56B 109.4
C54 C56 H56B 106.8
H56A C56 H56B 109.5
C59 C57 C58 109.9(3)
C59 C57 C56 108.2(3)
C58 C57 C56 110.9(3)
C59 C57 H57 110.2
C58 C57 H57 108.5
C56 C57 H57 109.1
C57 C58 H58A 109.5
C57 C58 H58B 109.3
H58A C58 H58B 109.5
C57 C58 H58C 109.7
H58A C58 H58C 109.5
H58B C58 H58C 109.5
O60 C59 O61 123.8(3)
O60 C59 C57 117.9(3)
O61 C59 C57 118.3(3)

loop_
_geom_bond_atom_site_label_1
_geom_bond_atom_site_label_2
_geom_bond_distance
Na1 O1M 2.298(3)
Na1 O1 2.327(2)
Na1 O19 2.327(3)
Na1 O36 2.439(2)
Na1 O46 2.493(3)
Na1 O13 2.658(2)
Na1 O7 2.793(3)
Na1 H1M 2.6066
O1 C6 1.437(4)
O1 C2 1.443(4)
O7 C2 1.418(3)
O7 C8 1.447(4)
O13 C14 1.428(4)
O13 C12 1.434(3)
O19 C18 1.407(4)
O19 H19 0.8404
O20 C14 1.418(4)
O20 H20 0.7856
O24 C25 1.395(4)
O24 C4 1.445(4)
O26 C25 1.426(4)
O26 C27 1.433(4)
O32 C33 1.411(4)
O32 C28 1.430(4)
O36 C37 1.429(4)
O36 C34 1.455(4)
O40 C37 1.422(4)
O40 C41 1.440(3)
O46 C43 1.436(4)
O46 H46 0.8933
O53 C52 1.218(4)
O60 C59 1.248(4)
O61 C59 1.270(4)
C2 C3 1.536(4)
C2 C10 1.541(4)
C3 C23 1.529(4)
C3 C4 1.538(4)
C3 H3 0.9599
C4 C5 1.531(5)
C4 H4 1.0408
C5 C6 1.520(4)
C5 H5A 0.9599
C5 H5B 0.9599
C6 C34 1.542(4)
C6 H6 0.9814
C8 C9 1.521(4)
C8 C12 1.525(4)
C8 H8 0.9944
C9 C10 1.536(4)
C9 H9A 0.9600
C9 H9B 0.9600
C10 C11 1.526(4)
C10 H10 0.9386
C11 H11A 0.9601
C11 H11B 0.9598
C11 H11C 0.9599
C12 C17 1.537(4)
C12 H12 1.0185
C14 C18 1.528(4)
C14 C15 1.538(4)
C15 C21 1.524(5)
C15 C16 1.526(5)
C15 H15 0.9208
C16 C17 1.530(4)
C16 H16A 0.9601
C16 H16B 0.9601
C17 C22 1.525(5)
C17 H17 0.9923
C18 H18A 0.9600
C18 H18B 0.9600
C21 H21A 0.9599
C21 H21B 0.9599
C21 H21C 0.9601
C22 H22A 0.9598
C22 H22B 0.9600
C22 H22C 0.9597
C23 H23A 0.9600
C23 H23B 0.9599
C23 H23C 0.9598
C25 C30 1.504(4)
C25 H25 0.9601
C27 C31 1.505(5)
C27 C28 1.536(5)
C27 H27 0.9601
C28 C29 1.527(5)
C28 H28 0.9217
C29 C30 1.535(5)
C29 H29A 0.9600
C29 H29B 0.9599
C30 H30A 0.9600
C30 H30B 0.9602
C31 H31A 0.9600
C31 H31B 0.9599
C31 H31C 0.9600
C33 H33A 0.9600
C33 H33B 0.9596
C33 H33C 0.9600
C34 C35 1.528(5)
C34 C39 1.546(5)
C35 H35A 0.9600
C35 H35B 0.9600
C35 H35C 0.9598
C37 C38 1.521(4)
C37 C44 1.527(5)
C38 C39 1.532(6)
C38 H38A 0.9599
C38 H38B 0.9600
C39 H39A 0.9600
C39 H39B 0.9601
C41 C42 1.530(4)
C41 C47 1.537(4)
C41 H41 0.9333
C42 C43 1.525(4)
C42 C45 1.528(4)
C42 H42 1.0043
C43 C44 1.530(4)
C43 H43 0.9476
C44 H44A 0.9599
C44 H44B 0.9599
C45 H45A 0.9600
C45 H45B 0.9598
C45 H45C 0.9599
C47 C49 1.509(4)
C47 C48 1.535(5)
C47 H47 1.0282
C48 H48A 0.9600
C48 H48B 0.9600
C48 H48C 0.9600
C49 C50 1.338(4)
C49 H49 0.9303
C50 C52 1.497(5)
C50 C51 1.508(5)
C51 H51A 0.9598
C51 H51B 0.9599
C51 H51C 0.9603
C52 C54 1.525(5)
C54 C55 1.529(5)
C54 C56 1.544(4)
C54 H54 0.9738
C55 H55A 0.9600
C55 H55B 0.9600
C55 H55C 0.9600
C56 C57 1.536(5)
C56 H56A 0.9600
C56 H56B 0.9600
C57 C59 1.526(4)
C57 C58 1.534(5)
C57 H57 0.9600
C58 H58A 0.9600
C58 H58B 0.9600
C58 H58C 0.9600
O1M C1M 1.390(5)
O1M H1M 0.9048
